data_7028655
loop_
_publ_author_name
'Aspinall, Helen C.'
'Bacsa, John'
'Beckingham, Oliver D.'
'Eden, Edward G. B.'
'Greeves, Nicholas'
'Hobbs, Matthew D.'
'Potjewyd, Frances'
'Schmidtmann, Marc'
'Thomas, Christopher D.'

_publ_section_title
;
 Adding the right (or left) twist to tris-chelate complexes--coordination
 chemistry of chiral oxazolylphenolates with M3+ ions (M = Al or
 lanthanide).
;
_journal_issue 3
_journal_name_full 'Dalton transactions (Cambridge, England : 2003)'
_journal_page_first 1434
_journal_page_last 1442
_journal_paper_doi 10.1039/c3dt52366g
_journal_volume 43
_journal_year 2014
_chemical_formula_sum 'C49 H49 Al N3 O7'
_chemical_formula_weight 816.91
_chemical_name_systematic
;
 ?
;
_space_group_IT_number 14
_symmetry_cell_setting monoclinic
_symmetry_space_group_name_Hall '-P 2ybc'
_symmetry_space_group_name_H-M 'P 1 21/c 1'
_atom_sites_solution_hydrogens geom
_atom_sites_solution_primary direct
_atom_sites_solution_secondary difmap
_audit_creation_method SHELXL-97
_cell_angle_alpha 90.00
_cell_angle_beta 95.357(3)
_cell_angle_gamma 90.00
_cell_formula_units_Z 4
_cell_length_a 17.708(2)
_cell_length_b 15.631(2)
_cell_length_c 16.899(2)
_cell_measurement_temperature 100(2)
_cell_volume 4657.1(10)
_computing_cell_refinement 'SAINT v7.68A (Bruker, 2009)'
_computing_data_collection 'CrystalClear-SM Expert 2.0 r5 (Rigaku, 2010)'
_computing_data_reduction 'SAINT v7.68A (Bruker, 2009)'
_computing_structure_refinement 'SHELXL-97 (Sheldrick, 1997)'
_computing_structure_solution 'SHELXS-97 (Sheldrick, 1990)'
_diffrn_ambient_temperature 100(2)
_diffrn_measured_fraction_theta_full 0.998
_diffrn_measured_fraction_theta_max 0.998
_diffrn_measurement_device_type 'Rigaku AFC12 (Right) with Saturn724+ CCD'
_diffrn_measurement_method '\w scans'
_diffrn_radiation_monochromator 'Confocal Optics'
_diffrn_radiation_source 'Rotating Anode'
_diffrn_radiation_type MoK\a
_diffrn_radiation_wavelength 0.71073
_diffrn_reflns_av_R_equivalents 0.0760
_diffrn_reflns_av_sigmaI/netI 0.0865
_diffrn_reflns_limit_h_max 18
_diffrn_reflns_limit_h_min -18
_diffrn_reflns_limit_k_max 16
_diffrn_reflns_limit_k_min -16
_diffrn_reflns_limit_l_max 16
_diffrn_reflns_limit_l_min -17
_diffrn_reflns_number 24640
_diffrn_reflns_theta_full 22.01
_diffrn_reflns_theta_max 22.01
_diffrn_reflns_theta_min 1.78
_exptl_absorpt_coefficient_mu 0.102
_exptl_absorpt_correction_T_max 0.9949
_exptl_absorpt_correction_T_min 0.9739
_exptl_crystal_colour colourless
_exptl_crystal_density_diffrn 1.165
_exptl_crystal_density_method 'not measured'
_exptl_crystal_description prism
_exptl_crystal_F_000 1888
_exptl_crystal_size_max 0.26
_exptl_crystal_size_mid 0.12
_exptl_crystal_size_min 0.05
_refine_diff_density_max 0.569
_refine_diff_density_min -0.386
_refine_diff_density_rms 0.056
_refine_ls_extinction_method none
_refine_ls_goodness_of_fit_ref 0.996
_refine_ls_hydrogen_treatment mixed
_refine_ls_matrix_type full
_refine_ls_number_parameters 544
_refine_ls_number_reflns 5709
_refine_ls_number_restraints 29
_refine_ls_restrained_S_all 1.009
_refine_ls_R_factor_all 0.1093
_refine_ls_R_factor_gt 0.0655
_refine_ls_shift/su_max 0.005
_refine_ls_shift/su_mean 0.000
_refine_ls_structure_factor_coef Fsqd
_refine_ls_weighting_details 'calc w=1/[\s^2^(Fo^2^)+(0.1029P)^2^+0.0000P] where P=(Fo^2^+2Fc^2^)/3'
_refine_ls_weighting_scheme calc
_refine_ls_wR_factor_gt 0.1612
_refine_ls_wR_factor_ref 0.1801
_reflns_number_gt 3488
_reflns_number_total 5709
_reflns_threshold_expression >2sigma(I)
_cod_data_source_file c3dt52366g.txt
_cod_data_source_block AlMe2Nap3
_cod_original_sg_symbol_H-M P21/c
_cod_database_code 7028655

loop_
_symmetry_equiv_pos_as_xyz
'x, y, z'
'-x, y+1/2, -z+1/2'
'-x, -y, -z'
'x, -y-1/2, z-1/2'

loop_
_atom_site_label
_atom_site_type_symbol
_atom_site_fract_x
_atom_site_fract_y
_atom_site_fract_z
_atom_site_U_iso_or_equiv
_atom_site_adp_type
_atom_site_occupancy
_atom_site_symmetry_multiplicity
_atom_site_calc_flag
_atom_site_refinement_flags
_atom_site_disorder_assembly
_atom_site_disorder_group
Al1 Al 0.09591(7) -0.00464(9) 0.30002(7) 0.0371(4) Uani 1 1 d . . .
O1 O 0.06733(16) 0.10176(19) 0.33629(16) 0.0393(8) Uani 1 1 d . . .
O2 O 0.14268(17) 0.0067(2) 0.54968(16) 0.0453(8) Uani 1 1 d . . .
O3 O 0.19306(16) 0.03301(18) 0.30137(16) 0.0387(8) Uani 1 1 d . . .
O4 O 0.23486(16) -0.2160(2) 0.25686(18) 0.0492(9) Uani 1 1 d . . .
O6 O -0.00443(16) 0.08194(19) 0.07998(16) 0.0428(8) Uani 1 1 d . . .
O5 O 0.00316(16) -0.05205(18) 0.29277(16) 0.0389(8) Uani 1 1 d . . .
N1 N 0.11057(19) -0.0347(2) 0.4227(2) 0.0374(9) Uani 1 1 d . . .
N2 N 0.1406(2) -0.1203(2) 0.26513(19) 0.0367(9) Uani 1 1 d . . .
N3 N 0.0700(2) 0.0371(2) 0.18671(19) 0.0358(9) Uani 1 1 d . . .
C1 C 0.1150(2) 0.1472(3) 0.3840(2) 0.0370(11) Uani 1 1 d . . .
C2 C 0.1570(2) 0.1121(3) 0.4504(2) 0.0384(11) Uani 1 1 d . . .
C3 C 0.1370(2) 0.0251(3) 0.4706(3) 0.0397(12) Uani 1 1 d . . .
C4 C 0.1015(3) -0.0717(3) 0.5576(3) 0.0496(13) Uani 1 1 d . . .
H4A H 0.0507 -0.0602 0.5751 0.060 Uiso 1 1 calc R . .
H4B H 0.1294 -0.1104 0.5965 0.060 Uiso 1 1 calc R . .
C5 C 0.0950(2) -0.1111(3) 0.4743(2) 0.0371(11) Uani 1 1 d . . .
C6 C 0.1561(3) -0.1781(3) 0.4677(3) 0.0463(12) Uani 1 1 d . . .
H6A H 0.1546 -0.1980 0.4126 0.070 Uiso 1 1 calc R . .
H6B H 0.1472 -0.2265 0.5025 0.070 Uiso 1 1 calc R . .
H6C H 0.2059 -0.1530 0.4837 0.070 Uiso 1 1 calc R . .
C7 C 0.0163(3) -0.1473(3) 0.4542(3) 0.0488(13) Uani 1 1 d . . .
H7A H -0.0211 -0.1011 0.4543 0.073 Uiso 1 1 calc R . .
H7B H 0.0058 -0.1904 0.4938 0.073 Uiso 1 1 calc R . .
H7C H 0.0132 -0.1737 0.4014 0.073 Uiso 1 1 calc R . .
C8 C 0.2138(2) 0.1611(3) 0.4969(3) 0.0439(12) Uani 1 1 d . . .
C9 C 0.2251(3) 0.2473(3) 0.4758(3) 0.0457(13) Uani 1 1 d . . .
C10 C 0.1777(3) 0.2828(3) 0.4111(3) 0.0483(13) Uani 1 1 d . . .
H10 H 0.1833 0.3414 0.3980 0.058 Uiso 1 1 calc R . .
C11 C 0.1254(3) 0.2355(3) 0.3684(3) 0.0407(12) Uani 1 1 d . . .
H11 H 0.0944 0.2619 0.3264 0.049 Uiso 1 1 calc R . .
C12 C 0.2836(3) 0.2955(3) 0.5169(3) 0.0514(13) Uani 1 1 d . . .
H12 H 0.2910 0.3530 0.5014 0.062 Uiso 1 1 calc R . .
C13 C 0.3293(3) 0.2623(4) 0.5779(3) 0.0622(15) Uani 1 1 d . . .
H13 H 0.3677 0.2960 0.6059 0.075 Uiso 1 1 calc R . .
C14 C 0.3183(3) 0.1765(4) 0.5985(3) 0.0624(15) Uani 1 1 d . . .
H14 H 0.3506 0.1519 0.6405 0.075 Uiso 1 1 calc R . .
C15 C 0.2627(3) 0.1271(4) 0.5601(3) 0.0521(13) Uani 1 1 d . . .
H15 H 0.2568 0.0694 0.5761 0.063 Uiso 1 1 calc R . .
C16 C 0.2573(2) -0.0019(3) 0.3298(2) 0.0373(11) Uani 1 1 d . . .
C17 C 0.2688(2) -0.0893(3) 0.3299(2) 0.0351(11) Uani 1 1 d . . .
C18 C 0.2112(3) -0.1402(3) 0.2846(2) 0.0375(11) Uani 1 1 d . . .
C19 C 0.1747(3) -0.2470(3) 0.2003(3) 0.0570(14) Uani 1 1 d . . .
H19A H 0.1652 -0.3086 0.2086 0.068 Uiso 1 1 calc R . .
H19B H 0.1876 -0.2384 0.1451 0.068 Uiso 1 1 calc R . .
C20 C 0.1055(2) -0.1936(3) 0.2166(2) 0.0416(12) Uani 1 1 d . . .
C21 C 0.0620(3) -0.1644(3) 0.1399(2) 0.0452(12) Uani 1 1 d . . .
H21A H 0.0186 -0.1295 0.1521 0.068 Uiso 1 1 calc R . .
H21B H 0.0439 -0.2144 0.1088 0.068 Uiso 1 1 calc R . .
H21C H 0.0954 -0.1303 0.1092 0.068 Uiso 1 1 calc R . .
C22 C 0.0540(3) -0.2454(3) 0.2656(3) 0.0475(13) Uani 1 1 d . . .
H22A H 0.0836 -0.2675 0.3131 0.071 Uiso 1 1 calc R . .
H22B H 0.0322 -0.2933 0.2338 0.071 Uiso 1 1 calc R . .
H22C H 0.0132 -0.2087 0.2815 0.071 Uiso 1 1 calc R . .
C23 C 0.3393(3) -0.1252(3) 0.3655(3) 0.0428(12) Uani 1 1 d . . .
C24 C 0.3978(3) -0.0671(3) 0.3943(3) 0.0496(13) Uani 1 1 d . . .
C25 C 0.3850(3) 0.0222(3) 0.3884(3) 0.0559(14) Uani 1 1 d . . .
H25 H 0.4248 0.0607 0.4056 0.067 Uiso 1 1 calc R . .
C26 C 0.3169(3) 0.0534(3) 0.3586(3) 0.0457(12) Uani 1 1 d . . .
H26 H 0.3090 0.1136 0.3569 0.055 Uiso 1 1 calc R . .
C27 C 0.4678(3) -0.0988(4) 0.4292(3) 0.0676(16) Uani 1 1 d . . .
H27 H 0.5070 -0.0598 0.4467 0.081 Uiso 1 1 calc R . .
C28 C 0.4801(3) -0.1845(4) 0.4381(3) 0.0676(16) Uani 1 1 d . . .
H28 H 0.5276 -0.2049 0.4612 0.081 Uiso 1 1 calc R . .
C29 C 0.4230(3) -0.2419(4) 0.4134(3) 0.0611(15) Uani 1 1 d . . .
H29 H 0.4311 -0.3015 0.4211 0.073 Uiso 1 1 calc R . .
C30 C 0.3542(3) -0.2127(3) 0.3776(3) 0.0510(13) Uani 1 1 d . . .
H30 H 0.3160 -0.2532 0.3608 0.061 Uiso 1 1 calc R . .
C33 C 0.0020(3) 0.0458(3) 0.1537(2) 0.0367(11) Uani 1 1 d . . .
C34 C 0.0719(2) 0.0868(3) 0.0563(2) 0.0425(12) Uani 1 1 d . . .
H34A H 0.0799 0.1415 0.0287 0.051 Uiso 1 1 calc R . .
H34B H 0.0819 0.0389 0.0204 0.051 Uiso 1 1 calc R . .
C35 C 0.1233(2) 0.0811(3) 0.1343(2) 0.0375(11) Uani 1 1 d . . .
C36 C 0.1421(2) 0.1704(3) 0.1670(3) 0.0419(12) Uani 1 1 d . . .
H36A H 0.0950 0.2022 0.1715 0.063 Uiso 1 1 calc R . .
H36B H 0.1731 0.2007 0.1310 0.063 Uiso 1 1 calc R . .
H36C H 0.1702 0.1655 0.2196 0.063 Uiso 1 1 calc R . .
C37 C 0.1935(2) 0.0297(3) 0.1233(2) 0.0414(12) Uani 1 1 d . . .
H37A H 0.2276 0.0312 0.1724 0.062 Uiso 1 1 calc R . .
H37B H 0.2194 0.0542 0.0797 0.062 Uiso 1 1 calc R . .
H37C H 0.1793 -0.0296 0.1106 0.062 Uiso 1 1 calc R . .
C32 C -0.0690(2) 0.0180(3) 0.1845(2) 0.0361(11) Uani 1 1 d . . .
C31 C -0.0618(3) -0.0342(3) 0.2519(3) 0.0382(11) Uani 1 1 d . . .
C41 C -0.1277(2) -0.0740(3) 0.2779(2) 0.0396(11) Uani 1 1 d . . .
H41 H -0.1225 -0.1115 0.3223 0.048 Uiso 1 1 calc R . .
C40 C -0.1968(3) -0.0595(3) 0.2408(3) 0.0481(13) Uani 1 1 d . . .
H40 H -0.2396 -0.0872 0.2592 0.058 Uiso 1 1 calc R . .
C39 C -0.2071(2) -0.0031(3) 0.1740(3) 0.0405(12) Uani 1 1 d . . .
C38 C -0.1438(2) 0.0368(3) 0.1459(2) 0.0351(11) Uani 1 1 d . . .
C45 C -0.1592(3) 0.0954(3) 0.0819(2) 0.0396(11) Uani 1 1 d . . .
H45 H -0.1184 0.1261 0.0625 0.047 Uiso 1 1 calc R . .
C44 C -0.2316(3) 0.1085(3) 0.0477(3) 0.0468(13) Uani 1 1 d . . .
H44 H -0.2399 0.1478 0.0049 0.056 Uiso 1 1 calc R . .
C43 C -0.2933(3) 0.0653(3) 0.0744(3) 0.0540(14) Uani 1 1 d . . .
H43 H -0.3431 0.0738 0.0495 0.065 Uiso 1 1 calc R . .
C42 C -0.2805(3) 0.0108(3) 0.1366(3) 0.0550(14) Uani 1 1 d . . .
H42 H -0.3222 -0.0187 0.1555 0.066 Uiso 1 1 calc R . .
O7A O 0.4111(8) 0.6472(9) 0.1997(9) 0.219(6) Uiso 0.625(9) 1 d PD A 1
C46A C 0.3802(11) 0.5601(11) 0.1625(13) 0.182(9) Uiso 0.625(9) 1 d PD A 1
C47A C 0.3135(12) 0.5966(10) 0.1202(12) 0.177(9) Uiso 0.625(9) 1 d PD A 1
H47A H 0.2698 0.5855 0.1514 0.213 Uiso 0.625(9) 1 calc PR A 1
H47B H 0.3036 0.5659 0.0690 0.213 Uiso 0.625(9) 1 calc PR A 1
C48A C 0.3158(6) 0.6876(7) 0.1035(7) 0.092(4) Uiso 0.625(9) 1 d PD A 1
H48A H 0.3174 0.6973 0.0458 0.111 Uiso 0.625(9) 1 calc PR A 1
H48B H 0.2700 0.7161 0.1205 0.111 Uiso 0.625(9) 1 calc PR A 1
C49A C 0.3810(9) 0.7208(11) 0.1455(11) 0.193(8) Uiso 0.625(9) 1 d PD A 1
H49A H 0.3686 0.7713 0.1773 0.232 Uiso 0.625(9) 1 calc PR A 1
H49B H 0.4188 0.7378 0.1088 0.232 Uiso 0.625(9) 1 calc PR A 1
O8B O 0.3983(17) 0.567(3) 0.196(2) 0.41(3) Uiso 0.375(9) 1 d PD A 2
C46B C 0.3196(11) 0.6091(13) 0.2048(10) 0.108(7) Uiso 0.375(9) 1 d PD A 2
H46A H 0.2838 0.5676 0.2251 0.129 Uiso 0.375(9) 1 calc PR A 2
H46B H 0.3247 0.6590 0.2410 0.129 Uiso 0.375(9) 1 calc PR A 2
C47B C 0.2962(9) 0.6337(17) 0.1281(10) 0.087(6) Uiso 0.375(9) 1 d PD A 2
H47C H 0.2850 0.6958 0.1266 0.105 Uiso 0.375(9) 1 calc PR A 2
H47D H 0.2493 0.6026 0.1090 0.105 Uiso 0.375(9) 1 calc PR A 2
C48B C 0.3547(13) 0.6151(18) 0.0780(11) 0.148(10) Uiso 0.375(9) 1 d PD A 2
H48C H 0.3537 0.6579 0.0347 0.178 Uiso 0.375(9) 1 calc PR A 2
H48D H 0.3460 0.5579 0.0537 0.178 Uiso 0.375(9) 1 calc PR A 2
C49B C 0.4280(13) 0.617(2) 0.124(2) 0.206(14) Uiso 0.375(9) 1 d PD A 2

loop_
_atom_site_aniso_label
_atom_site_aniso_U_11
_atom_site_aniso_U_22
_atom_site_aniso_U_33
_atom_site_aniso_U_23
_atom_site_aniso_U_13
_atom_site_aniso_U_12
Al1 0.0394(8) 0.0431(9) 0.0292(7) 0.0019(6) 0.0047(6) 0.0019(7)
O1 0.0462(19) 0.043(2) 0.0289(16) 0.0000(14) 0.0056(14) 0.0019(15)
O2 0.059(2) 0.052(2) 0.0247(18) 0.0036(15) 0.0026(14) 0.0059(17)
O3 0.0391(19) 0.0443(19) 0.0336(17) -0.0021(14) 0.0079(14) 0.0025(16)
O4 0.0431(19) 0.052(2) 0.052(2) -0.0114(17) 0.0011(16) 0.0062(17)
O6 0.0425(19) 0.055(2) 0.0315(17) 0.0041(15) 0.0051(14) -0.0045(15)
O5 0.0321(18) 0.048(2) 0.0360(17) 0.0047(14) 0.0004(14) 0.0004(15)
N1 0.042(2) 0.039(2) 0.032(2) -0.0003(19) 0.0063(17) 0.0038(19)
N2 0.035(2) 0.042(2) 0.032(2) -0.0006(17) 0.0007(17) -0.0009(19)
N3 0.038(2) 0.039(2) 0.031(2) -0.0012(17) 0.0056(18) -0.0010(18)
C1 0.046(3) 0.038(3) 0.028(3) -0.001(2) 0.008(2) 0.005(2)
C2 0.048(3) 0.041(3) 0.028(3) -0.001(2) 0.009(2) 0.002(2)
C3 0.035(3) 0.051(4) 0.034(3) 0.002(3) 0.002(2) 0.017(2)
C4 0.064(3) 0.050(3) 0.036(3) 0.011(2) 0.012(2) 0.009(3)
C5 0.042(3) 0.035(3) 0.035(3) 0.005(2) 0.008(2) 0.004(2)
C6 0.054(3) 0.047(3) 0.038(3) 0.006(2) 0.005(2) 0.004(3)
C7 0.055(3) 0.052(3) 0.042(3) 0.009(2) 0.014(2) 0.000(3)
C8 0.041(3) 0.057(4) 0.034(3) -0.010(2) 0.006(2) 0.002(3)
C9 0.048(3) 0.051(4) 0.040(3) -0.010(3) 0.012(2) 0.004(3)
C10 0.057(3) 0.047(3) 0.042(3) -0.006(3) 0.011(3) 0.003(3)
C11 0.049(3) 0.040(3) 0.033(3) -0.005(2) 0.003(2) 0.005(3)
C12 0.047(3) 0.057(4) 0.050(3) -0.019(3) 0.009(3) -0.008(3)
C13 0.051(3) 0.085(5) 0.050(3) -0.021(3) 0.001(3) 0.005(3)
C14 0.054(4) 0.082(5) 0.050(3) -0.002(3) -0.001(3) 0.013(3)
C15 0.052(3) 0.064(4) 0.039(3) -0.001(3) -0.002(2) -0.004(3)
C16 0.031(3) 0.050(3) 0.031(2) -0.006(2) 0.004(2) 0.003(3)
C17 0.032(3) 0.041(3) 0.032(2) -0.001(2) 0.005(2) 0.001(2)
C18 0.049(3) 0.031(3) 0.034(3) -0.005(2) 0.011(2) -0.004(3)
C19 0.048(3) 0.062(4) 0.060(3) -0.020(3) -0.004(3) 0.006(3)
C20 0.042(3) 0.045(3) 0.037(3) -0.009(2) -0.002(2) -0.002(2)
C21 0.057(3) 0.045(3) 0.033(3) -0.003(2) 0.005(2) -0.008(3)
C22 0.050(3) 0.047(3) 0.043(3) -0.002(2) -0.007(2) -0.008(2)
C23 0.042(3) 0.048(3) 0.039(3) -0.001(2) 0.007(2) 0.003(3)
C24 0.041(3) 0.053(4) 0.054(3) 0.001(3) -0.003(2) 0.004(3)
C25 0.042(3) 0.058(4) 0.066(4) -0.007(3) -0.003(3) -0.006(3)
C26 0.042(3) 0.043(3) 0.051(3) -0.002(2) 0.001(2) -0.002(3)
C27 0.041(3) 0.078(5) 0.081(4) -0.003(3) -0.010(3) -0.004(3)
C28 0.043(3) 0.069(5) 0.088(4) 0.008(3) -0.006(3) 0.008(3)
C29 0.049(3) 0.062(4) 0.072(4) 0.005(3) 0.005(3) 0.010(3)
C30 0.042(3) 0.056(4) 0.055(3) 0.003(3) 0.008(2) 0.004(3)
C33 0.041(3) 0.040(3) 0.029(3) -0.001(2) 0.002(2) 0.005(2)
C34 0.043(3) 0.052(3) 0.034(3) 0.005(2) 0.011(2) 0.003(2)
C35 0.038(3) 0.042(3) 0.033(3) 0.003(2) 0.009(2) -0.006(2)
C36 0.042(3) 0.048(3) 0.037(3) 0.005(2) 0.010(2) -0.001(2)
C37 0.048(3) 0.048(3) 0.029(3) 0.000(2) 0.007(2) -0.009(2)
C32 0.038(3) 0.040(3) 0.031(3) -0.004(2) 0.005(2) -0.002(2)
C31 0.040(3) 0.041(3) 0.034(3) -0.010(2) 0.006(2) -0.002(2)
C41 0.035(3) 0.050(3) 0.035(3) 0.005(2) 0.004(2) -0.001(2)
C40 0.039(3) 0.062(4) 0.044(3) -0.006(3) 0.009(2) -0.013(3)
C39 0.030(3) 0.047(3) 0.045(3) -0.004(2) 0.003(2) -0.006(2)
C38 0.033(3) 0.035(3) 0.036(3) -0.006(2) -0.002(2) 0.006(2)
C45 0.040(3) 0.038(3) 0.041(3) -0.004(2) 0.005(2) -0.002(2)
C44 0.048(3) 0.047(3) 0.045(3) -0.003(2) 0.002(2) 0.004(3)
C43 0.038(3) 0.066(4) 0.057(3) -0.001(3) -0.002(2) 0.002(3)
C42 0.036(3) 0.066(4) 0.064(4) 0.001(3) 0.009(3) -0.008(3)

loop_
_atom_type_symbol
_atom_type_description
_atom_type_scat_dispersion_real
_atom_type_scat_dispersion_imag
_atom_type_scat_source
C C 0.0033 0.0016 'International Tables Vol C Tables 4.2.6.8 and 6.1.1.4'
H H 0.0000 0.0000 'International Tables Vol C Tables 4.2.6.8 and 6.1.1.4'
Al Al 0.0645 0.0514 'International Tables Vol C Tables 4.2.6.8 and 6.1.1.4'
N N 0.0061 0.0033 'International Tables Vol C Tables 4.2.6.8 and 6.1.1.4'
O O 0.0106 0.0060 'International Tables Vol C Tables 4.2.6.8 and 6.1.1.4'

loop_
_geom_angle_atom_site_label_1
_geom_angle_atom_site_label_2
_geom_angle_atom_site_label_3
_geom_angle
O5 Al1 O3 173.63(15)
O5 Al1 O1 96.68(14)
O3 Al1 O1 89.58(14)
O5 Al1 N3 86.76(14)
O3 Al1 N3 92.20(14)
O1 Al1 N3 88.79(14)
O5 Al1 N2 89.55(14)
O3 Al1 N2 84.25(14)
O1 Al1 N2 173.31(16)
N3 Al1 N2 94.04(14)
O5 Al1 N1 90.16(14)
O3 Al1 N1 91.73(14)
O1 Al1 N1 83.58(13)
N3 Al1 N1 171.39(15)
N2 Al1 N1 93.97(14)
C1 O1 Al1 120.3(3)
C3 O2 C4 106.3(3)
C16 O3 Al1 131.1(3)
C18 O4 C19 106.8(3)
C33 O6 C34 106.0(3)
C31 O5 Al1 134.2(3)
C3 N1 C5 106.4(3)
C3 N1 Al1 117.1(3)
C5 N1 Al1 136.4(3)
C18 N2 C20 107.1(3)
C18 N2 Al1 121.2(3)
C20 N2 Al1 131.7(3)
C33 N3 C35 107.9(3)
C33 N3 Al1 124.2(3)
C35 N3 Al1 126.6(3)
O1 C1 C2 122.8(4)
O1 C1 C11 119.8(4)
C2 C1 C11 117.4(4)
C1 C2 C8 121.5(4)
C1 C2 C3 115.5(4)
C8 C2 C3 122.9(4)
N1 C3 O2 116.7(4)
N1 C3 C2 127.6(4)
O2 C3 C2 115.5(4)
O2 C4 C5 104.6(3)
O2 C4 H4A 110.8
C5 C4 H4A 110.8
O2 C4 H4B 110.8
C5 C4 H4B 110.8
H4A C4 H4B 108.9
C7 C5 C6 112.0(4)
C7 C5 N1 112.2(3)
C6 C5 N1 109.3(3)
C7 C5 C4 110.2(3)
C6 C5 C4 110.6(4)
N1 C5 C4 102.1(3)
C5 C6 H6A 109.5
C5 C6 H6B 109.5
H6A C6 H6B 109.5
C5 C6 H6C 109.5
H6A C6 H6C 109.5
H6B C6 H6C 109.5
C5 C7 H7A 109.5
C5 C7 H7B 109.5
H7A C7 H7B 109.5
C5 C7 H7C 109.5
H7A C7 H7C 109.5
H7B C7 H7C 109.5
C9 C8 C15 117.3(4)
C9 C8 C2 118.6(4)
C15 C8 C2 124.1(5)
C12 C9 C8 120.0(5)
C12 C9 C10 121.5(5)
C8 C9 C10 118.5(5)
C11 C10 C9 121.7(5)
C11 C10 H10 119.2
C9 C10 H10 119.2
C10 C11 C1 122.0(5)
C10 C11 H11 119.0
C1 C11 H11 119.0
C13 C12 C9 122.0(5)
C13 C12 H12 119.0
C9 C12 H12 119.0
C12 C13 C14 117.9(5)
C12 C13 H13 121.1
C14 C13 H13 121.1
C15 C14 C13 122.2(5)
C15 C14 H14 118.9
C13 C14 H14 118.9
C14 C15 C8 120.6(5)
C14 C15 H15 119.7
C8 C15 H15 119.7
O3 C16 C17 122.3(4)
O3 C16 C26 117.8(4)
C17 C16 C26 119.9(4)
C16 C17 C23 120.3(4)
C16 C17 C18 116.3(4)
C23 C17 C18 122.9(4)
N2 C18 O4 116.3(4)
N2 C18 C17 127.9(4)
O4 C18 C17 115.8(4)
O4 C19 C20 104.6(3)
O4 C19 H19A 110.8
C20 C19 H19A 110.8
O4 C19 H19B 110.8
C20 C19 H19B 110.8
H19A C19 H19B 108.9
N2 C20 C21 112.7(4)
N2 C20 C22 110.2(3)
C21 C20 C22 110.1(4)
N2 C20 C19 102.5(3)
C21 C20 C19 111.3(4)
C22 C20 C19 109.8(4)
C20 C21 H21A 109.5
C20 C21 H21B 109.5
H21A C21 H21B 109.5
C20 C21 H21C 109.5
H21A C21 H21C 109.5
H21B C21 H21C 109.5
C20 C22 H22A 109.5
C20 C22 H22B 109.5
H22A C22 H22B 109.5
C20 C22 H22C 109.5
H22A C22 H22C 109.5
H22B C22 H22C 109.5
C30 C23 C24 116.7(4)
C30 C23 C17 125.5(4)
C24 C23 C17 117.7(4)
C27 C24 C25 120.2(5)
C27 C24 C23 119.9(5)
C25 C24 C23 119.9(4)
C26 C25 C24 120.8(5)
C26 C25 H25 119.6
C24 C25 H25 119.6
C25 C26 C16 121.2(5)
C25 C26 H26 119.4
C16 C26 H26 119.4
C28 C27 C24 121.1(5)
C28 C27 H27 119.5
C24 C27 H27 119.5
C27 C28 C29 119.9(5)
C27 C28 H28 120.1
C29 C28 H28 120.1
C28 C29 C30 120.4(5)
C28 C29 H29 119.8
C30 C29 H29 119.8
C29 C30 C23 122.0(5)
C29 C30 H30 119.0
C23 C30 H30 119.0
N3 C33 O6 115.8(4)
N3 C33 C32 127.7(4)
O6 C33 C32 116.4(4)
O6 C34 C35 104.7(3)
O6 C34 H34A 110.8
C35 C34 H34A 110.8
O6 C34 H34B 110.8
C35 C34 H34B 110.8
H34A C34 H34B 108.9
C37 C35 N3 113.3(3)
C37 C35 C36 112.1(4)
N3 C35 C36 109.2(3)
C37 C35 C34 110.9(3)
N3 C35 C34 100.2(3)
C36 C35 C34 110.5(4)
C35 C36 H36A 109.5
C35 C36 H36B 109.5
H36A C36 H36B 109.5
C35 C36 H36C 109.5
H36A C36 H36C 109.5
H36B C36 H36C 109.5
C35 C37 H37A 109.5
C35 C37 H37B 109.5
H37A C37 H37B 109.5
C35 C37 H37C 109.5
H37A C37 H37C 109.5
H37B C37 H37C 109.5
C31 C32 C38 119.6(4)
C31 C32 C33 116.4(4)
C38 C32 C33 123.8(4)
O5 C31 C32 124.2(4)
O5 C31 C41 116.4(4)
C32 C31 C41 119.4(4)
C40 C41 C31 121.2(4)
C40 C41 H41 119.4
C31 C41 H41 119.4
C41 C40 C39 121.2(4)
C41 C40 H40 119.4
C39 C40 H40 119.4
C38 C39 C42 120.8(4)
C38 C39 C40 119.5(4)
C42 C39 C40 119.6(4)
C39 C38 C45 116.1(4)
C39 C38 C32 118.9(4)
C45 C38 C32 125.0(4)
C44 C45 C38 121.4(4)
C44 C45 H45 119.3
C38 C45 H45 119.3
C45 C44 C43 121.4(5)
C45 C44 H44 119.3
C43 C44 H44 119.3
C42 C43 C44 118.4(5)
C42 C43 H43 120.8
C44 C43 H43 120.8
C43 C42 C39 121.7(4)
C43 C42 H42 119.1
C39 C42 H42 119.1
C49A O7A C46A 108.7(14)
C47A C46A O7A 95.5(12)
C46A C47A C48A 116.6(12)
C46A C47A H47A 108.1
C48A C47A H47A 108.1
C46A C47A H47B 108.1
C48A C47A H47B 108.1
H47A C47A H47B 107.3
C49A C48A C47A 107.6(10)
C49A C48A H48A 110.2
C47A C48A H48A 110.2
C49A C48A H48B 110.2
C47A C48A H48B 110.2
H48A C48A H48B 108.5
C48A C49A O7A 104.4(12)
C48A C49A H49A 110.9
O7A C49A H49A 110.9
C48A C49A H49B 110.9
O7A C49A H49B 110.9
H49A C49A H49B 108.9
C46B O8B C49B 103(2)
C47B C46B O8B 102.5(15)
C47B C46B H46A 111.3
O8B C46B H46A 111.3
C47B C46B H46B 111.3
O8B C46B H46B 111.3
H46A C46B H46B 109.2
C46B C47B C48B 109.3(13)
C46B C47B H47C 109.8
C48B C47B H47C 109.8
C46B C47B H47D 109.8
C48B C47B H47D 109.8
H47C C47B H47D 108.3
C47B C48B C49B 110.1(16)
C47B C48B H48C 109.6
C49B C48B H48C 109.6
C47B C48B H48D 109.6
C49B C48B H48D 109.6
H48C C48B H48D 108.2
C48B C49B O8B 93.2(17)

loop_
_geom_bond_atom_site_label_1
_geom_bond_atom_site_label_2
_geom_bond_distance
Al1 O5 1.796(3)
Al1 O3 1.816(3)
Al1 O1 1.859(3)
Al1 N3 2.034(4)
Al1 N2 2.080(4)
Al1 N1 2.118(4)
O1 C1 1.319(5)
O2 C3 1.361(5)
O2 C4 1.439(5)
O3 C16 1.312(5)
O4 C18 1.356(5)
O4 C19 1.447(5)
O6 C33 1.363(5)
O6 C34 1.447(5)
O5 C31 1.315(5)
N1 C3 1.296(5)
N1 C5 1.519(5)
N2 C18 1.299(5)
N2 C20 1.510(5)
N3 C33 1.286(5)
N3 C35 1.518(5)
C1 C2 1.400(6)
C1 C11 1.421(6)
C2 C8 1.437(6)
C2 C3 1.454(6)
C4 C5 1.531(6)
C4 H4A 0.9900
C4 H4B 0.9900
C5 C7 1.512(6)
C5 C6 1.517(6)
C6 H6A 0.9800
C6 H6B 0.9800
C6 H6C 0.9800
C7 H7A 0.9800
C7 H7B 0.9800
C7 H7C 0.9800
C8 C9 1.412(6)
C8 C15 1.415(6)
C9 C12 1.411(6)
C9 C10 1.426(6)
C10 C11 1.341(6)
C10 H10 0.9500
C11 H11 0.9500
C12 C13 1.353(7)
C12 H12 0.9500
C13 C14 1.404(7)
C13 H13 0.9500
C14 C15 1.366(7)
C14 H14 0.9500
C15 H15 0.9500
C16 C17 1.382(6)
C16 C26 1.415(6)
C17 C23 1.447(6)
C17 C18 1.454(6)
C19 C20 1.528(6)
C19 H19A 0.9900
C19 H19B 0.9900
C20 C21 1.515(6)
C20 C22 1.521(6)
C21 H21A 0.9800
C21 H21B 0.9800
C21 H21C 0.9800
C22 H22A 0.9800
C22 H22B 0.9800
C22 H22C 0.9800
C23 C30 1.405(6)
C23 C24 1.428(6)
C24 C27 1.412(7)
C24 C25 1.416(7)
C25 C26 1.354(6)
C25 H25 0.9500
C26 H26 0.9500
C27 C28 1.364(7)
C27 H27 0.9500
C28 C29 1.385(7)
C28 H28 0.9500
C29 C30 1.385(7)
C29 H29 0.9500
C30 H30 0.9500
C33 C32 1.470(6)
C34 C35 1.533(6)
C34 H34A 0.9900
C34 H34B 0.9900
C35 C37 1.507(6)
C35 C36 1.527(6)
C36 H36A 0.9800
C36 H36B 0.9800
C36 H36C 0.9800
C37 H37A 0.9800
C37 H37B 0.9800
C37 H37C 0.9800
C32 C31 1.397(6)
C32 C38 1.450(6)
C31 C41 1.429(6)
C41 C40 1.340(6)
C41 H41 0.9500
C40 C39 1.430(6)
C40 H40 0.9500
C39 C38 1.405(6)
C39 C42 1.409(6)
C38 C45 1.424(6)
C45 C44 1.373(6)
C45 H45 0.9500
C44 C43 1.395(6)
C44 H44 0.9500
C43 C42 1.356(7)
C43 H43 0.9500
C42 H42 0.9500
O7A C49A 1.535(14)
O7A C46A 1.576(16)
C46A C47A 1.440(12)
C47A C48A 1.452(13)
C47A H47A 0.9900
C47A H47B 0.9900
C48A C49A 1.398(11)
C48A H48A 0.9900
C48A H48B 0.9900
C49A H49A 0.9900
C49A H49B 0.9900
O8B C46B 1.563(18)
O8B C49B 1.577(19)
C46B C47B 1.378(15)
C46B H46A 0.9900
C46B H46B 0.9900
C47B C48B 1.429(18)
C47B H47C 0.9900
C47B H47D 0.9900
C48B C49B 1.446(17)
C48B H48C 0.9900
C48B H48D 0.9900

loop_
_geom_torsion_atom_site_label_1
_geom_torsion_atom_site_label_2
_geom_torsion_atom_site_label_3
_geom_torsion_atom_site_label_4
_geom_torsion
O5 Al1 O1 C1 148.9(3)
O3 Al1 O1 C1 -32.3(3)
N3 Al1 O1 C1 -124.5(3)
N2 Al1 O1 C1 -9.4(13)
N1 Al1 O1 C1 59.5(3)
O5 Al1 O3 C16 -58.2(14)
O1 Al1 O3 C16 132.5(3)
N3 Al1 O3 C16 -138.7(3)
N2 Al1 O3 C16 -44.8(3)
N1 Al1 O3 C16 49.0(3)
O3 Al1 O5 C31 -108.5(13)
O1 Al1 O5 C31 60.6(4)
N3 Al1 O5 C31 -27.8(4)
N2 Al1 O5 C31 -121.9(4)
N1 Al1 O5 C31 144.2(4)
O5 Al1 N1 C3 -133.6(3)
O3 Al1 N1 C3 52.5(3)
O1 Al1 N1 C3 -36.9(3)
N3 Al1 N1 C3 -64.7(11)
N2 Al1 N1 C3 136.8(3)
O5 Al1 N1 C5 43.3(4)
O3 Al1 N1 C5 -130.6(4)
O1 Al1 N1 C5 140.0(4)
N3 Al1 N1 C5 112.3(10)
N2 Al1 N1 C5 -46.2(4)
O5 Al1 N2 C18 -154.9(3)
O3 Al1 N2 C18 26.6(3)
O1 Al1 N2 C18 3.6(13)
N3 Al1 N2 C18 118.4(3)
N1 Al1 N2 C18 -64.7(3)
O5 Al1 N2 C20 25.6(3)
O3 Al1 N2 C20 -152.9(3)
O1 Al1 N2 C20 -175.9(10)
N3 Al1 N2 C20 -61.1(3)
N1 Al1 N2 C20 115.8(3)
O5 Al1 N3 C33 21.7(4)
O3 Al1 N3 C33 -164.6(3)
O1 Al1 N3 C33 -75.1(4)
N2 Al1 N3 C33 111.0(4)
N1 Al1 N3 C33 -47.5(12)
O5 Al1 N3 C35 -173.0(3)
O3 Al1 N3 C35 0.7(3)
O1 Al1 N3 C35 90.2(3)
N2 Al1 N3 C35 -83.7(3)
N1 Al1 N3 C35 117.8(10)
Al1 O1 C1 C2 -46.4(5)
Al1 O1 C1 C11 133.2(3)
O1 C1 C2 C8 173.9(3)
C11 C1 C2 C8 -5.7(6)
O1 C1 C2 C3 -8.6(6)
C11 C1 C2 C3 171.8(4)
C5 N1 C3 O2 -1.1(5)
Al1 N1 C3 O2 176.8(3)
C5 N1 C3 C2 -176.7(4)
Al1 N1 C3 C2 1.1(6)
C4 O2 C3 N1 -11.7(5)
C4 O2 C3 C2 164.5(4)
C1 C2 C3 N1 30.5(6)
C8 C2 C3 N1 -152.1(4)
C1 C2 C3 O2 -145.2(4)
C8 C2 C3 O2 32.2(6)
C3 O2 C4 C5 18.6(4)
C3 N1 C5 C7 130.3(4)
Al1 N1 C5 C7 -46.9(5)
C3 N1 C5 C6 -104.8(4)
Al1 N1 C5 C6 78.0(5)
C3 N1 C5 C4 12.4(4)
Al1 N1 C5 C4 -164.8(3)
O2 C4 C5 C7 -138.0(4)
O2 C4 C5 C6 97.7(4)
O2 C4 C5 N1 -18.6(4)
C1 C2 C8 C9 2.0(6)
C3 C2 C8 C9 -175.3(4)
C1 C2 C8 C15 -174.1(4)
C3 C2 C8 C15 8.7(6)
C15 C8 C9 C12 0.4(6)
C2 C8 C9 C12 -176.0(4)
C15 C8 C9 C10 178.7(4)
C2 C8 C9 C10 2.3(6)
C12 C9 C10 C11 175.5(4)
C8 C9 C10 C11 -2.8(6)
C9 C10 C11 C1 -1.1(6)
O1 C1 C11 C10 -174.3(4)
C2 C1 C11 C10 5.3(6)
C8 C9 C12 C13 -1.1(6)
C10 C9 C12 C13 -179.4(4)
C9 C12 C13 C14 1.5(7)
C12 C13 C14 C15 -1.2(7)
C13 C14 C15 C8 0.5(7)
C9 C8 C15 C14 0.0(6)
C2 C8 C15 C14 176.1(4)
Al1 O3 C16 C17 33.3(5)
Al1 O3 C16 C26 -149.0(3)
O3 C16 C17 C23 -176.9(3)
C26 C16 C17 C23 5.4(6)
O3 C16 C17 C18 10.3(6)
C26 C16 C17 C18 -167.4(4)
C20 N2 C18 O4 1.4(5)
Al1 N2 C18 O4 -178.2(3)
C20 N2 C18 C17 178.6(4)
Al1 N2 C18 C17 -1.0(6)
C19 O4 C18 N2 9.7(5)
C19 O4 C18 C17 -167.9(4)
C16 C17 C18 N2 -23.8(6)
C23 C17 C18 N2 163.6(4)
C16 C17 C18 O4 153.5(4)
C23 C17 C18 O4 -19.1(5)
C18 O4 C19 C20 -15.9(5)
C18 N2 C20 C21 -130.7(4)
Al1 N2 C20 C21 48.8(5)
C18 N2 C20 C22 105.8(4)
Al1 N2 C20 C22 -74.6(5)
C18 N2 C20 C19 -11.0(4)
Al1 N2 C20 C19 168.5(3)
O4 C19 C20 N2 16.1(5)
O4 C19 C20 C21 136.8(4)
O4 C19 C20 C22 -101.1(4)
C16 C17 C23 C30 172.0(4)
C18 C17 C23 C30 -15.7(6)
C16 C17 C23 C24 -4.9(6)
C18 C17 C23 C24 167.4(4)
C30 C23 C24 C27 3.1(6)
C17 C23 C24 C27 -179.7(4)
C30 C23 C24 C25 -176.3(4)
C17 C23 C24 C25 0.9(6)
C27 C24 C25 C26 -176.8(5)
C23 C24 C25 C26 2.6(7)
C24 C25 C26 C16 -2.2(7)
O3 C16 C26 C25 -179.6(4)
C17 C16 C26 C25 -1.9(6)
C25 C24 C27 C28 177.5(5)
C23 C24 C27 C28 -1.9(8)
C24 C27 C28 C29 -0.6(8)
C27 C28 C29 C30 1.8(8)
C28 C29 C30 C23 -0.5(7)
C24 C23 C30 C29 -2.0(6)
C17 C23 C30 C29 -178.9(4)
C35 N3 C33 O6 6.6(5)
Al1 N3 C33 O6 174.2(3)
C35 N3 C33 C32 -176.5(4)
Al1 N3 C33 C32 -8.8(6)
C34 O6 C33 N3 9.2(5)
C34 O6 C33 C32 -168.1(4)
C33 O6 C34 C35 -20.3(4)
C33 N3 C35 C37 -136.4(4)
Al1 N3 C35 C37 56.4(5)
C33 N3 C35 C36 97.9(4)
Al1 N3 C35 C36 -69.4(4)
C33 N3 C35 C34 -18.2(4)
Al1 N3 C35 C34 174.5(3)
O6 C34 C35 C37 142.7(3)
O6 C34 C35 N3 22.7(4)
O6 C34 C35 C36 -92.3(4)
N3 C33 C32 C31 -9.5(7)
O6 C33 C32 C31 167.4(4)
N3 C33 C32 C38 174.8(4)
O6 C33 C32 C38 -8.3(6)
Al1 O5 C31 C32 18.1(6)
Al1 O5 C31 C41 -164.1(3)
C38 C32 C31 O5 -177.1(4)
C33 C32 C31 O5 7.0(6)
C38 C32 C31 C41 5.2(6)
C33 C32 C31 C41 -170.7(4)
O5 C31 C41 C40 179.4(4)
C32 C31 C41 C40 -2.7(7)
C31 C41 C40 C39 -0.5(7)
C41 C40 C39 C38 1.1(7)
C41 C40 C39 C42 -179.8(4)
C42 C39 C38 C45 4.0(6)
C40 C39 C38 C45 -176.9(4)
C42 C39 C38 C32 -177.7(4)
C40 C39 C38 C32 1.4(6)
C31 C32 C38 C39 -4.6(6)
C33 C32 C38 C39 170.9(4)
C31 C32 C38 C45 173.6(4)
C33 C32 C38 C45 -10.9(7)
C39 C38 C45 C44 -3.0(6)
C32 C38 C45 C44 178.8(4)
C38 C45 C44 C43 0.3(7)
C45 C44 C43 C42 1.4(7)
C44 C43 C42 C39 -0.4(7)
C38 C39 C42 C43 -2.5(7)
C40 C39 C42 C43 178.4(5)
C49A O7A C46A C47A -26.1(19)
O7A C46A C47A C48A 22(2)
C46A C47A C48A C49A -9(3)
C47A C48A C49A O7A -9(2)
C46A O7A C49A C48A 23.1(18)
C49B O8B C46B C47B 30(3)
O8B C46B C47B C48B -4(3)
C46B C47B C48B C49B -28(3)
C47B C48B C49B O8B 43(3)
C46B O8B C49B C48B -43(3)
